data_9007424
loop_
_publ_author_name
'Auzende, A. L.'
'Pellenq, R. J. M.'
'Devouard, B.'
'Baronnet, A.'
'Grauby, O.'

_publ_section_title
;
 Atomistic calculations of structural and elastic properties
 of serpentine minerals: the case of lizardite
 Note: 1T polytype
 Note: Hypothetical structure derived
 using semi-empirical potentials
;
_journal_name_full 'Physics and Chemistry of Minerals'
_journal_page_first 266
_journal_page_last 275
_journal_paper_doi 10.1007/s00269-006-0078-x
_journal_volume 33
_journal_year 2006
_chemical_formula_sum 'H4 Mg3 O9 Si2'
_chemical_name_mineral Lizardite
_space_group_IT_number 1
_symmetry_space_group_name_Hall 'P 1'
_symmetry_space_group_name_H-M 'P 1'
_cell_angle_alpha 90
_cell_angle_beta 90
_cell_angle_gamma 120
_cell_length_a 5.434
_cell_length_b 5.434
_cell_length_c 7.153
_cell_formula_units_Z 1
_cell_volume 182.919
_database_code_amcsd 0009030
_exptl_crystal_density_diffrn 2.516
_cod_original_formula_sum 'Mg3 Si2 O9 H4'
_cod_database_code 9007424

loop_
_space_group_symop_operation_xyz
x,y,z

loop_
_atom_site_label
_atom_site_fract_x
_atom_site_fract_y
_atom_site_fract_z
_atom_site_occupancy
Mg5 0.32662 0.99995 0.44205 1.00000
Mg6 0.99074 0.33583 0.44205 1.00000
Mg7 0.65485 0.66406 0.44205 1.00000
Si17 0.32407 0.66661 0.06394 1.00000
Si18 0.65740 0.33328 0.06394 1.00000
O8 0.32407 0.66661 0.28745 0.50000
O9 0.65740 0.33328 0.28745 0.50000
O10 0.48989 0.99994 0.98733 0.50000
O11 0.99073 0.49910 0.98733 0.50000
O12 0.49158 0.50079 0.98733 0.50000
O19 0.32407 0.66661 0.27059 0.50000
O20 0.65740 0.33328 0.27059 0.50000
O21 0.49025 0.99995 0.00082 0.50000
O22 0.99073 0.49946 0.00082 0.50000
O23 0.49121 0.50042 0.00082 0.50000
O-h13 0.65868 0.99994 0.60138 0.50000
O-h14 0.99073 0.66789 0.60139 0.50000
O-h15 0.32279 0.33200 0.60139 0.50000
O-h16 0.99073 0.99994 0.26144 0.50000
O-h24 0.65848 0.99995 0.59206 0.50000
O-h25 0.99074 0.66769 0.59207 0.50000
O-h26 0.32298 0.33219 0.59207 0.50000
O-h27 0.99073 0.99994 0.26887 0.50000
H1 0.65832 0.99994 0.72593 1.00000
H2 0.99073 0.66753 0.72594 1.00000
H3 0.32315 0.33236 0.72594 1.00000
H4 0.99073 0.99994 0.13528 1.00000

loop_
_cod_related_entry_id
_cod_related_entry_database
_cod_related_entry_code
1 AMCSD 0009030
